data_4135550
loop_
_publ_author_name
'Lv, Xiu-Liang'
'Feng, Liang'
'Xie, Lin-Hua'
'He, Tao'
'Wu, Wei'
'Wang, Kun-Yu'
'Si, Guangrui'
'Wang, Bin'
'Li, Jian-Rong'
'Zhou, Hong-Cai'

_publ_section_title
;
 Linker Desymmetrization: Access to a Series of Rare-Earth
 Tetracarboxylate Frameworks with Eight-Connected Hexanuclear Nodes
;
_journal_name_full 'Journal of the American Chemical Society'
_journal_paper_doi 10.1021/jacs.0c11546
_journal_year 2021
_chemical_formula_sum 'C83.5 H47.5 Eu6 F N3.5 O34.75'
_chemical_formula_weight 2586.51
_space_group_crystal_system triclinic
_space_group_IT_number 2
_space_group_name_Hall '-P 1'
_space_group_name_H-M_alt 'P -1'
_atom_sites_solution_hydrogens geom
_audit_creation_method SHELXL-2018/1
_cell_angle_alpha 77.192(2)
_cell_angle_beta 82.391(2)
_cell_angle_gamma 61.252(3)
_cell_formula_units_Z 2
_cell_length_a 18.8477(5)
_cell_length_b 19.1860(6)
_cell_length_c 25.9293(6)
_cell_measurement_reflns_used 17274
_cell_measurement_temperature 293(2)
_cell_measurement_theta_max 76.1090
_cell_measurement_theta_min 3.5170
_cell_volume 8012.5(4)
_computing_cell_refinement 'CrysAlisPro 1.171.40.53 (Rigaku OD, 2019)'
_computing_data_collection 'CrysAlisPro 1.171.40.53 (Rigaku OD, 2019)'
_computing_data_reduction 'CrysAlisPro 1.171.40.53 (Rigaku OD, 2019)'
_computing_structure_refinement 'SHELXL-2018/1 (Sheldrick, 2018)'
_diffrn_ambient_temperature 293(2)
_diffrn_detector_area_resol_mean 10.3376
_diffrn_measured_fraction_theta_full 0.998
_diffrn_measured_fraction_theta_max 0.982
_diffrn_measurement_device_type 'SuperNova, Dual, Cu at home/near, AtlasS2'
_diffrn_measurement_method '\w scans'
_diffrn_radiation_type CuK\a
_diffrn_radiation_wavelength 1.54178
_diffrn_reflns_av_R_equivalents 0.0869
_diffrn_reflns_av_unetI/netI 0.0902
_diffrn_reflns_Laue_measured_fraction_full 0.998
_diffrn_reflns_Laue_measured_fraction_max 0.982
_diffrn_reflns_limit_h_max 23
_diffrn_reflns_limit_h_min -23
_diffrn_reflns_limit_k_max 24
_diffrn_reflns_limit_k_min -22
_diffrn_reflns_limit_l_max 32
_diffrn_reflns_limit_l_min -25
_diffrn_reflns_number 97126
_diffrn_reflns_point_group_measured_fraction_full 0.998
_diffrn_reflns_point_group_measured_fraction_max 0.982
_diffrn_reflns_theta_full 67.679
_diffrn_reflns_theta_max 76.885
_diffrn_reflns_theta_min 3.449
_diffrn_source 'micro-focus sealed X-ray tube'
_exptl_absorpt_coefficient_mu 16.954
_exptl_absorpt_correction_T_max 1.00000
_exptl_absorpt_correction_T_min 0.49615
_exptl_absorpt_correction_type multi-scan
_exptl_absorpt_process_details
; 
CrysAlisPro 1.171.40.53 (Rigaku Oxford Diffraction, 2019) 
Empirical absorption correction using spherical harmonics, 
 implemented in SCALE3 ABSPACK scaling algorithm. 
;
_exptl_crystal_colour 'light colourless'
_exptl_crystal_density_diffrn 1.072
_exptl_crystal_description block
_exptl_crystal_F_000 2476
_exptl_crystal_size_max 0.050
_exptl_crystal_size_mid 0.030
_exptl_crystal_size_min 0.020
_refine_diff_density_max 1.310
_refine_diff_density_min -0.827
_refine_diff_density_rms 0.134
_refine_ls_extinction_method none
_refine_ls_goodness_of_fit_ref 0.959
_refine_ls_hydrogen_treatment constr
_refine_ls_matrix_type full
_refine_ls_number_parameters 1198
_refine_ls_number_reflns 33243
_refine_ls_number_restraints 1354
_refine_ls_restrained_S_all 0.953
_refine_ls_R_factor_all 0.0858
_refine_ls_R_factor_gt 0.0553
_refine_ls_shift/su_max 0.001
_refine_ls_shift/su_mean 0.000
_refine_ls_structure_factor_coef Fsqd
_refine_ls_weighting_details 'w=1/[\s^2^(Fo^2^)+(0.0928P)^2^] where P=(Fo^2^+2Fc^2^)/3'
_refine_ls_weighting_scheme calc
_refine_ls_wR_factor_gt 0.1462
_refine_ls_wR_factor_ref 0.1669
_reflns_Friedel_coverage 0.000
_reflns_number_gt 22779
_reflns_number_total 33243
_reflns_threshold_expression 'I > 2\s(I)'
_cod_data_source_file ja0c11546_si_002.cif
_cod_data_source_block shelx
_cod_original_formula_sum 'C83.50 H47.50 Eu6 F N3.50 O34.75'
_cod_database_code 4135550
_shelx_shelxl_version_number 2018/1
_shelx_space_group_comment
; 
The symmetry employed for this shelxl refinement is uniquely defined 
by the following loop, which should always be used as a source of 
symmetry information in preference to the above space-group names. 
They are only intended as comments. 
;

loop_
_space_group_symop_operation_xyz
'x, y, z'
'-x, -y, -z'

loop_
_atom_site_label
_atom_site_type_symbol
_atom_site_fract_x
_atom_site_fract_y
_atom_site_fract_z
_atom_site_U_iso_or_equiv
_atom_site_adp_type
_atom_site_occupancy
_atom_site_site_symmetry_order
_atom_site_calc_flag
_atom_site_refinement_flags_posn
_atom_site_refinement_flags_adp
_atom_site_refinement_flags_occupancy
_atom_site_disorder_assembly
_atom_site_disorder_group
Eu1 Eu 0.44543(3) 0.45896(3) 0.41744(2) 0.02978(10) Uani 1 1 d . U . . .
Eu2 Eu 0.51149(3) 0.62437(3) 0.42826(2) 0.03024(10) Uani 1 1 d . U . . .
Eu3 Eu 0.66162(3) 0.39352(3) 0.47613(2) 0.03462(10) Uani 1 1 d . U . . .
Eu4 Eu 0.63307(2) 0.49834(2) 0.03641(2) 0.02494(9) Uani 1 1 d . U . . .
Eu5 Eu 0.40199(2) 0.67079(2) 0.00532(2) 0.02679(9) Uani 1 1 d . U . . .
Eu6 Eu 0.45363(2) 0.45926(2) 0.10179(2) 0.02303(9) Uani 1 1 d . U . . .
N1 N 0.2922(4) 0.8810(4) 0.2069(2) 0.0374(14) Uani 1 1 d . U . . .
N2 N 0.8742(3) 0.2800(4) 0.2500(2) 0.0329(13) Uani 1 1 d . U . . .
N3 N 0.3229(8) 0.4577(9) 0.2713(5) 0.166(7) Uani 1 1 d D U . . .
O1 O 0.4368(4) 0.5500(3) 0.33606(19) 0.0463(13) Uani 1 1 d . U . . .
O2 O 0.4760(3) 0.6424(3) 0.34193(18) 0.0398(12) Uani 1 1 d . U . . .
O3 O 0.3734(3) 0.5646(3) 0.14857(18) 0.0346(10) Uani 1 1 d . U . . .
O4 O 0.3436(3) 0.6805(3) 0.09233(18) 0.0406(12) Uani 1 1 d . U . . .
O5 O -0.2699(3) 1.2792(3) 0.0271(2) 0.0445(13) Uani 1 1 d . U . . .
O6 O -0.2484(3) 1.3757(3) 0.0481(2) 0.0413(12) Uani 1 1 d . U . . .
O7 O 0.4966(3) 1.3212(3) 0.13528(19) 0.0386(12) Uani 1 1 d . U . . .
O8 O 0.5768(3) 1.2479(3) 0.07429(19) 0.0389(12) Uani 1 1 d . U . . .
O9 O 0.5569(3) 0.3695(3) 0.37059(18) 0.0364(11) Uani 1 1 d . U . . .
O10 O 0.6755(3) 0.3302(3) 0.40421(18) 0.0419(12) Uani 1 1 d . U . . .
O11 O 0.5382(3) 0.4365(3) 0.17010(17) 0.0349(11) Uani 1 1 d . U . . .
O12 O 0.6392(3) 0.4627(4) 0.13021(18) 0.0417(12) Uani 1 1 d . U . . .
O13 O 1.2819(3) 0.4761(4) 0.03344(19) 0.0425(13) Uani 1 1 d . U . . .
O14 O 1.3325(3) 0.4491(3) 0.11342(19) 0.0391(12) Uani 1 1 d . U . . .
O15 O 1.3898(4) -0.2503(4) 0.4165(2) 0.0525(15) Uani 1 1 d . U . . .
O16 O 1.2972(4) -0.2625(4) 0.4751(2) 0.0542(16) Uani 1 1 d . U . . .
O17 O 0.4219(5) 0.3446(5) 0.4485(3) 0.0701(19) Uani 1 1 d . U . . .
O18 O 0.3940(3) 0.4706(3) 0.50769(15) 0.0249(9) Uani 1 1 d . U . . .
O19 O 0.4082(2) 0.5856(3) 0.44180(15) 0.0210(8) Uani 1 1 d . U . . .
O20 O 0.5563(3) 0.4899(3) 0.41979(15) 0.0237(8) Uani 1 1 d . U . . .
O21 O 0.4971(2) 0.5578(2) 0.06638(14) 0.0172(7) Uani 1 1 d . U . . .
O22 O 0.5817(2) 0.4040(2) 0.06131(14) 0.0163(7) Uani 1 1 d . U . . .
O23 O 0.4596(2) 0.4037(2) 0.02782(14) 0.0180(8) Uani 1 1 d . U . . .
O24 O 0.3761(2) 0.5571(2) 0.03250(13) 0.0161(7) Uani 1 1 d . U . . .
O25 O 0.4585(3) 0.6232(3) 0.51467(15) 0.0244(9) Uani 1 1 d . U . . .
O26 O 0.7597(4) 0.3836(5) 0.5295(3) 0.069(2) Uani 1 1 d . U . . .
O27 O 0.8121(8) 0.2911(10) 0.4553(6) 0.080(4) Uani 0.5 1 d D U P . .
O28 O 0.3012(4) 0.5301(5) 0.4122(3) 0.072(2) Uani 1 1 d . U . . .
O29 O 0.3996(4) 0.4244(4) 0.3446(2) 0.0611(16) Uani 1 1 d . U . . .
O30 O 0.4799(4) 0.7214(4) 0.0378(2) 0.0534(14) Uani 1 1 d D U . . .
O31 O 0.3151(4) 0.8145(4) 0.0120(2) 0.0579(16) Uani 1 1 d D U . . .
O32 O 0.6380(4) 0.5922(5) 0.3822(3) 0.0691(18) Uani 1 1 d . U . . .
O33 O 0.5486(5) 0.7128(5) 0.4538(4) 0.085(2) Uani 1 1 d . U . . .
O34 O 0.7289(5) 0.4528(5) 0.4120(3) 0.0727(19) Uani 1 1 d . U . . .
O35 O 0.6144(9) 0.6239(8) 0.0508(6) 0.055(3) Uani 0.5 1 d D U P A 1
O36 O 0.6646(9) 0.5940(9) 0.0571(7) 0.061(3) Uani 0.5 1 d . U P A 2
C1 C 0.4414(5) 0.6143(5) 0.3195(3) 0.0374(16) Uani 1 1 d . U . . .
C2 C 0.4003(4) 0.6645(4) 0.2682(2) 0.0302(14) Uani 1 1 d . U . . .
C3 C 0.3942(5) 0.6288(4) 0.2292(3) 0.0359(16) Uani 1 1 d . U . . .
H3 H 0.413989 0.573116 0.234913 0.043 Uiso 1 1 calc R U . . .
C4 C 0.3590(4) 0.6754(4) 0.1820(3) 0.0301(13) Uani 1 1 d . U . . .
C5 C 0.3262(4) 0.7594(4) 0.1744(3) 0.0305(14) Uani 1 1 d . U . . .
H5 H 0.302725 0.791066 0.142522 0.037 Uiso 1 1 calc R U . . .
C6 C 0.3285(4) 0.7957(4) 0.2143(3) 0.0339(15) Uani 1 1 d . U . . .
C7 C 0.3682(5) 0.7475(4) 0.2615(3) 0.0353(16) Uani 1 1 d . U . . .
H7 H 0.372798 0.771209 0.287714 0.042 Uiso 1 1 calc R U . . .
C8 C 0.3587(4) 0.6375(4) 0.1374(3) 0.0312(13) Uani 1 1 d . U . . .
C9 C -0.2285(4) 1.3030(5) 0.0472(3) 0.0392(16) Uani 1 1 d . U . . .
C10 C -0.1510(5) 1.2396(5) 0.0720(3) 0.0391(16) Uani 1 1 d . U . . .
C11 C -0.1222(5) 1.1597(5) 0.0692(4) 0.051(2) Uani 1 1 d . U . . .
H11 H -0.150287 1.144914 0.050687 0.061 Uiso 1 1 calc R U . . .
C12 C -0.0507(5) 1.1004(5) 0.0942(4) 0.052(2) Uani 1 1 d . U . . .
H12 H -0.031263 1.046704 0.091357 0.063 Uiso 1 1 calc R U . . .
C13 C -0.0083(5) 1.1204(5) 0.1232(3) 0.0433(18) Uani 1 1 d . U . . .
C14 C -0.0382(5) 1.2009(5) 0.1258(3) 0.0429(18) Uani 1 1 d . U . . .
H14 H -0.010494 1.215594 0.144707 0.052 Uiso 1 1 calc R U . . .
C15 C -0.1083(5) 1.2603(5) 0.1009(3) 0.0422(17) Uani 1 1 d . U . . .
H15 H -0.127157 1.314059 0.103429 0.051 Uiso 1 1 calc R U . . .
C16 C 0.0673(5) 1.0575(5) 0.1490(3) 0.0415(17) Uani 1 1 d . U . . .
C17 C 0.0784(5) 0.9789(5) 0.1670(4) 0.048(2) Uani 1 1 d . U . . .
H17 H 0.035475 0.968437 0.165284 0.058 Uiso 1 1 calc R U . . .
C18 C 0.1509(5) 0.9156(5) 0.1873(4) 0.049(2) Uani 1 1 d . U . . .
H18 H 0.157023 0.863601 0.198766 0.059 Uiso 1 1 calc R U . . .
C19 C 0.2141(5) 0.9328(4) 0.1900(3) 0.0366(16) Uani 1 1 d . U . . .
C20 C 0.2035(5) 1.0119(4) 0.1742(3) 0.0356(15) Uani 1 1 d . U . . .
C21 C 0.1295(5) 1.0745(5) 0.1538(3) 0.0414(17) Uani 1 1 d . U . . .
H21 H 0.122224 1.127112 0.143529 0.050 Uiso 1 1 calc R U . . .
C22 C 0.5251(5) 1.2616(4) 0.1116(3) 0.0366(15) Uani 1 1 d . U . . .
C23 C 0.4934(5) 1.2012(5) 0.1298(3) 0.0446(18) Uani 1 1 d . U . . .
C24 C 0.4197(5) 1.2247(5) 0.1576(4) 0.051(2) Uani 1 1 d . U . . .
H24 H 0.392623 1.276388 0.165682 0.062 Uiso 1 1 calc R U . . .
C25 C 0.3848(5) 1.1732(5) 0.1740(4) 0.056(2) Uani 1 1 d . U . . .
H25 H 0.335447 1.190140 0.192624 0.068 Uiso 1 1 calc R U . . .
C26 C 0.4262(5) 1.0950(5) 0.1616(4) 0.055(2) Uani 1 1 d . U . . .
C27 C 0.5017(6) 1.0715(6) 0.1341(4) 0.061(2) Uani 1 1 d . U . . .
H27 H 0.530109 1.019471 0.126596 0.073 Uiso 1 1 calc R U . . .
C28 C 0.5347(6) 1.1248(6) 0.1179(4) 0.060(2) Uani 1 1 d . U . . .
H28 H 0.584158 1.108653 0.099369 0.072 Uiso 1 1 calc R U . . .
C29 C 0.3928(5) 1.0377(5) 0.1762(4) 0.054(2) Uani 1 1 d . U . . .
C30 C 0.3099(5) 1.0645(5) 0.1696(4) 0.050(2) Uani 1 1 d . U . . .
H30 H 0.275281 1.118859 0.157738 0.060 Uiso 1 1 calc R U . . .
C31 C 0.2807(5) 1.0080(5) 0.1812(3) 0.0421(18) Uani 1 1 d . U . . .
C32 C 0.3339(5) 0.9263(4) 0.2006(3) 0.0409(17) Uani 1 1 d . U . . .
C33 C 0.4141(5) 0.9002(5) 0.2096(4) 0.057(2) Uani 1 1 d . U . . .
H33 H 0.448187 0.846526 0.223577 0.069 Uiso 1 1 calc R U . . .
C34 C 0.4420(5) 0.9568(5) 0.1970(4) 0.059(2) Uani 1 1 d . U . . .
H34 H 0.495975 0.940183 0.202640 0.071 Uiso 1 1 calc R U . . .
C41 C 0.6306(4) 0.3490(4) 0.3673(3) 0.0338(15) Uani 1 1 d . U . . .
C42 C 0.6684(4) 0.3494(4) 0.3120(3) 0.0280(13) Uani 1 1 d . U . . .
C43 C 0.7517(4) 0.3151(4) 0.3067(2) 0.0301(14) Uani 1 1 d . U . . .
H43 H 0.782983 0.291571 0.336637 0.036 Uiso 1 1 calc R U . . .
C44 C 0.7897(4) 0.3156(5) 0.2558(3) 0.0323(14) Uani 1 1 d . U . . .
C45 C 0.7408(4) 0.3557(5) 0.2109(3) 0.0316(15) Uani 1 1 d . U . . .
H45 H 0.764517 0.357571 0.177167 0.038 Uiso 1 1 calc R U . . .
C46 C 0.6578(4) 0.3918(4) 0.2175(2) 0.0296(14) Uani 1 1 d . U . . .
C47 C 0.6208(4) 0.3847(5) 0.2678(2) 0.0311(14) Uani 1 1 d . U . . .
H47 H 0.565110 0.403407 0.271338 0.037 Uiso 1 1 calc R U . . .
C48 C 0.6057(4) 0.4343(5) 0.1690(3) 0.0320(14) Uani 1 1 d . U . . .
C49 C 1.3196(5) -0.2284(5) 0.4340(3) 0.0432(17) Uani 1 1 d . U . . .
C50 C 1.2526(5) -0.1523(5) 0.4046(3) 0.0449(18) Uani 1 1 d . U . . .
C51 C 1.2670(5) -0.1107(5) 0.3579(3) 0.049(2) Uani 1 1 d . U . . .
H51 H 1.319863 -0.128402 0.344496 0.059 Uiso 1 1 calc R U . . .
C52 C 1.2045(5) -0.0423(5) 0.3296(3) 0.0469(19) Uani 1 1 d . U . . .
H52 H 1.216160 -0.016028 0.297580 0.056 Uiso 1 1 calc R U . . .
C53 C 1.1253(5) -0.0137(5) 0.3494(3) 0.049(2) Uani 1 1 d . U . . .
C54 C 1.1110(6) -0.0554(6) 0.3974(4) 0.071(3) Uani 1 1 d . U . . .
H54 H 1.058640 -0.037202 0.411835 0.085 Uiso 1 1 calc R U . . .
C55 C 1.1738(6) -0.1235(7) 0.4237(4) 0.074(3) Uani 1 1 d . U . . .
H55 H 1.162540 -0.150729 0.455461 0.088 Uiso 1 1 calc R U . . .
C56 C 1.0575(5) 0.0619(5) 0.3216(3) 0.0437(18) Uani 1 1 d . U . . .
C57 C 1.0721(4) 0.1233(5) 0.2912(3) 0.0435(18) Uani 1 1 d . U . . .
H57 H 1.124382 0.117275 0.286679 0.052 Uiso 1 1 calc R U . . .
C58 C 1.0086(4) 0.1931(5) 0.2678(3) 0.0364(15) Uani 1 1 d . U . . .
C59 C 0.9285(4) 0.2041(5) 0.2767(3) 0.0371(16) Uani 1 1 d . U . . .
C60 C 0.9134(5) 0.1412(5) 0.3060(4) 0.054(2) Uani 1 1 d . U . . .
H60 H 0.861227 0.146875 0.310604 0.065 Uiso 1 1 calc R U . . .
C61 C 0.9779(5) 0.0720(5) 0.3271(4) 0.054(2) Uani 1 1 d . U . . .
H61 H 0.969159 0.029422 0.345977 0.065 Uiso 1 1 calc R U . . .
C62 C 1.2816(4) 0.4542(5) 0.0836(3) 0.0330(15) Uani 1 1 d . U . . .
C63 C 1.2154(5) 0.4359(5) 0.1081(3) 0.0370(16) Uani 1 1 d . U . . .
C64 C 1.1499(5) 0.4552(6) 0.0801(3) 0.049(2) Uani 1 1 d . U . . .
H64 H 1.144548 0.484053 0.045638 0.059 Uiso 1 1 calc R U . . .
C65 C 1.0907(5) 0.4323(6) 0.1025(3) 0.052(2) Uani 1 1 d . U . . .
H65 H 1.047268 0.444637 0.082489 0.063 Uiso 1 1 calc R U . . .
C66 C 1.0965(5) 0.3910(5) 0.1545(3) 0.0418(17) Uani 1 1 d . U . . .
C67 C 1.1611(5) 0.3746(5) 0.1826(3) 0.0398(17) Uani 1 1 d . U . . .
H67 H 1.165737 0.347906 0.217599 0.048 Uiso 1 1 calc R U . . .
C68 C 1.2192(5) 0.3969(5) 0.1601(3) 0.0411(17) Uani 1 1 d . U . . .
H68 H 1.262037 0.385341 0.180307 0.049 Uiso 1 1 calc R U . . .
C69 C 1.0354(4) 0.3652(5) 0.1781(3) 0.0374(16) Uani 1 1 d . U . . .
C70 C 0.9517(4) 0.4150(5) 0.1685(3) 0.0422(18) Uani 1 1 d . U . . .
H70 H 0.935694 0.464744 0.145947 0.051 Uiso 1 1 calc R U . . .
C71 C 0.8933(4) 0.3935(5) 0.1906(3) 0.0393(17) Uani 1 1 d . U . . .
H71 H 0.838634 0.427765 0.184265 0.047 Uiso 1 1 calc R U . . .
C72 C 0.9196(4) 0.3181(5) 0.2228(3) 0.0320(14) Uani 1 1 d . U . . .
C73 C 1.0016(4) 0.2666(5) 0.2337(3) 0.0335(15) Uani 1 1 d . U . . .
C74 C 1.0598(4) 0.2913(5) 0.2113(3) 0.0368(16) Uani 1 1 d . U . . .
H74 H 1.114210 0.258056 0.218705 0.044 Uiso 1 1 calc R U . . .
C81 C 0.7092(7) 0.5224(9) 0.3831(4) 0.086(3) Uani 1 1 d D U . . .
C82 C 0.7780(5) 0.5299(6) 0.3469(3) 0.095(3) Uani 1 1 d DG U . . .
C83 C 0.7755(6) 0.6053(5) 0.3331(4) 0.119(4) Uani 1 1 d DG U . . .
C84 C 0.8387(7) 0.6137(6) 0.3032(4) 0.143(5) Uani 1 1 d DG U . . .
H84 H 0.837026 0.664178 0.293980 0.171 Uiso 1 1 calc R U . . .
C85 C 0.9044(6) 0.5467(7) 0.2870(4) 0.144(5) Uani 1 1 d DG U . . .
H85 H 0.946695 0.552366 0.266971 0.173 Uiso 1 1 calc R U . . .
C86 C 0.9069(5) 0.4713(6) 0.3008(4) 0.128(4) Uani 1 1 d DG U . . .
H86 H 0.950896 0.426513 0.289958 0.153 Uiso 1 1 calc R U . . .
C87 C 0.8437(5) 0.4629(5) 0.3307(4) 0.098(3) Uani 1 1 d DG U . . .
C89 C 0.3418(9) 0.4731(12) 0.3166(6) 0.140(6) Uani 1 1 d D U . . .
H89 H 0.308508 0.523238 0.326092 0.168 Uiso 1 1 calc R U . . .
C90 C 0.2516(10) 0.5177(11) 0.2433(6) 0.139(6) Uani 1 1 d D U . . .
H90A H 0.221888 0.561083 0.262688 0.208 Uiso 1 1 calc R U . . .
H90B H 0.266920 0.538233 0.208897 0.208 Uiso 1 1 calc R U . . .
H90C H 0.218390 0.493792 0.239750 0.208 Uiso 1 1 calc R U . . .
C91 C 0.3770(12) 0.3877(12) 0.2511(8) 0.166(7) Uani 1 1 d D U . . .
H91A H 0.355061 0.386360 0.220186 0.250 Uiso 1 1 calc R U . . .
H91B H 0.427908 0.387975 0.241929 0.250 Uiso 1 1 calc R U . . .
H91C H 0.384997 0.340817 0.277432 0.250 Uiso 1 1 calc R U . . .
C92 C 0.5566(8) 0.6990(11) 0.0387(9) 0.067(4) Uani 0.5 1 d D U P A 1
N4 N 0.7176(11) 0.6813(10) 0.0075(6) 0.094(5) Uani 0.5 1 d D U P A 2
C95 C 0.6955(19) 0.7612(17) -0.0375(11) 0.115(8) Uani 0.5 1 d D U P A 2
H95A H 0.737888 0.776208 -0.040786 0.172 Uiso 0.5 1 calc R U P A 2
H95B H 0.689814 0.750357 -0.070700 0.172 Uiso 0.5 1 calc R U P A 2
H95C H 0.645474 0.804684 -0.027715 0.172 Uiso 0.5 1 calc R U P A 2
C94 C 0.8000(18) 0.634(2) 0.0424(13) 0.139(9) Uani 0.5 1 d D U P A 2
H94A H 0.832675 0.661058 0.031605 0.208 Uiso 0.5 1 calc R U P A 2
H94B H 0.785265 0.634346 0.079304 0.208 Uiso 0.5 1 calc R U P A 2
H94C H 0.830249 0.579247 0.036805 0.208 Uiso 0.5 1 calc R U P A 2
C93 C 0.6632(15) 0.6495(14) 0.0184(10) 0.093(6) Uani 0.5 1 d D U P A 2
H93 H 0.621258 0.670978 -0.005033 0.112 Uiso 0.5 1 calc R U P A 2
F1 F 0.8507(9) 0.3936(10) 0.3418(7) 0.146(6) Uani 0.6 1 d D U P B 1
F2 F 0.7204(15) 0.6667(13) 0.3511(10) 0.169(10) Uani 0.4 1 d D U P C 2
C97 C 0.7611(9) 0.4101(10) 0.5687(6) 0.097(4) Uani 1 1 d . U . . .
C96 C 0.4282(11) 0.2930(11) 0.4935(7) 0.118(5) Uani 1 1 d . U . . .
O37 O 0.7624(15) 0.5025(16) 0.0698(10) 0.054(5) Uani 0.25 1 d . U P A 1
C98 C 0.3204(17) 0.8748(12) 0.0104(10) 0.089(7) Uiso 0.5 1 d D U P D 1
C99 C 0.2447(10) 0.8639(17) 0.0178(12) 0.104(9) Uiso 0.5 1 d D U P D 2
C100 C 0.8803(13) 0.281(2) 0.4432(11) 0.102(9) Uiso 0.5 1 d D U P . .

loop_
_atom_site_aniso_label
_atom_site_aniso_U_11
_atom_site_aniso_U_22
_atom_site_aniso_U_33
_atom_site_aniso_U_23
_atom_site_aniso_U_13
_atom_site_aniso_U_12
Eu1 0.0326(2) 0.0286(2) 0.02176(17) 0.00251(15) -0.00314(15) -0.01164(17)
Eu2 0.0329(2) 0.0309(2) 0.02227(17) 0.00466(15) -0.00640(15) -0.01381(17)
Eu3 0.0356(2) 0.0346(2) 0.02400(18) 0.00226(16) -0.00323(16) -0.01146(19)
Eu4 0.02522(18) 0.0283(2) 0.02183(17) 0.00377(14) -0.00522(14) -0.01531(16)
Eu5 0.0291(2) 0.02291(19) 0.02509(17) 0.00142(14) -0.00664(15) -0.01060(16)
Eu6 0.02372(18) 0.02520(19) 0.02126(16) 0.00268(13) -0.00446(13) -0.01421(15)
N1 0.040(3) 0.021(3) 0.049(3) 0.008(2) -0.020(3) -0.014(3)
N2 0.023(3) 0.036(3) 0.035(3) 0.009(2) -0.006(2) -0.015(2)
N3 0.125(11) 0.198(15) 0.163(12) -0.077(11) -0.072(9) -0.030(9)
O1 0.071(4) 0.037(3) 0.030(2) 0.007(2) -0.017(2) -0.026(3)
O2 0.058(3) 0.039(3) 0.023(2) 0.007(2) -0.012(2) -0.026(3)
O3 0.039(3) 0.039(3) 0.030(2) -0.012(2) 0.002(2) -0.020(2)
O4 0.043(3) 0.037(3) 0.025(2) -0.003(2) -0.008(2) -0.005(2)
O5 0.027(3) 0.043(3) 0.050(3) -0.003(3) -0.016(2) -0.005(2)
O6 0.027(3) 0.037(3) 0.051(3) 0.001(2) -0.009(2) -0.010(2)
O7 0.052(3) 0.029(3) 0.037(3) 0.007(2) -0.014(2) -0.023(2)
O8 0.049(3) 0.029(3) 0.036(3) 0.006(2) -0.003(2) -0.022(2)
O9 0.036(2) 0.039(3) 0.028(2) -0.005(2) 0.0057(19) -0.014(2)
O10 0.046(3) 0.037(3) 0.025(2) 0.001(2) -0.010(2) -0.007(2)
O11 0.035(3) 0.056(3) 0.020(2) 0.000(2) -0.0054(18) -0.028(2)
O12 0.037(3) 0.060(4) 0.026(2) 0.003(2) -0.007(2) -0.024(3)
O13 0.038(3) 0.060(4) 0.034(2) 0.006(2) -0.002(2) -0.032(3)
O14 0.035(3) 0.055(3) 0.036(2) 0.004(2) -0.004(2) -0.033(3)
O15 0.046(3) 0.040(3) 0.050(3) 0.003(3) -0.007(3) -0.007(3)
O16 0.049(3) 0.036(3) 0.045(3) 0.009(2) -0.004(3) -0.001(3)
O17 0.099(5) 0.067(4) 0.066(4) 0.000(3) 0.001(4) -0.061(4)
O18 0.020(2) 0.027(2) 0.0194(18) 0.0039(16) -0.0036(16) -0.0064(18)
O19 0.0175(19) 0.024(2) 0.0187(18) -0.0028(16) 0.0000(15) -0.0076(17)
O20 0.024(2) 0.017(2) 0.0209(19) 0.0030(15) -0.0047(16) -0.0043(17)
O21 0.0159(18) 0.0136(18) 0.0168(17) 0.0048(14) -0.0032(14) -0.0051(15)
O22 0.0171(18) 0.0137(18) 0.0170(17) -0.0007(14) 0.0012(14) -0.0078(15)
O23 0.024(2) 0.0180(19) 0.0118(16) 0.0049(14) -0.0074(15) -0.0111(17)
O24 0.0220(19) 0.0163(18) 0.0091(15) 0.0045(14) -0.0081(14) -0.0093(16)
O25 0.028(2) 0.024(2) 0.0136(17) 0.0045(16) -0.0041(16) -0.0089(18)
O26 0.040(3) 0.082(5) 0.073(4) -0.010(4) -0.020(3) -0.016(3)
O27 0.040(6) 0.090(8) 0.073(9) -0.012(7) -0.020(6) 0.002(6)
O28 0.044(3) 0.103(6) 0.071(4) -0.024(4) -0.017(3) -0.028(3)
O29 0.074(4) 0.061(4) 0.055(3) 0.001(3) -0.017(3) -0.037(4)
O30 0.066(4) 0.043(3) 0.060(3) -0.010(3) -0.015(3) -0.029(3)
O31 0.073(4) 0.031(3) 0.057(3) 0.000(3) -0.013(3) -0.015(3)
O32 0.062(4) 0.104(5) 0.050(3) 0.001(3) 0.007(3) -0.053(4)
O33 0.093(6) 0.076(5) 0.118(6) -0.032(5) -0.005(5) -0.058(5)
O34 0.070(4) 0.087(5) 0.065(4) -0.003(4) 0.017(4) -0.049(4)
O35 0.065(6) 0.045(6) 0.077(8) -0.023(6) 0.001(7) -0.038(5)
O36 0.057(7) 0.045(7) 0.102(9) -0.011(6) -0.011(8) -0.040(7)
C1 0.046(4) 0.035(4) 0.026(3) 0.001(3) -0.003(3) -0.018(3)
C2 0.043(4) 0.025(3) 0.025(3) 0.005(2) -0.014(3) -0.019(3)
C3 0.048(4) 0.026(3) 0.030(3) -0.003(3) -0.004(3) -0.014(3)
C4 0.030(3) 0.026(3) 0.028(3) 0.001(3) -0.004(3) -0.010(3)
C5 0.031(3) 0.026(3) 0.028(3) 0.007(2) -0.008(3) -0.011(3)
C6 0.037(4) 0.023(3) 0.041(4) 0.009(3) -0.015(3) -0.016(3)
C7 0.044(4) 0.024(3) 0.036(3) -0.001(3) -0.017(3) -0.013(3)
C8 0.025(3) 0.028(3) 0.036(3) -0.002(3) -0.007(3) -0.008(3)
C9 0.024(3) 0.044(4) 0.034(4) -0.001(3) -0.002(3) -0.006(3)
C10 0.034(4) 0.039(4) 0.034(4) -0.004(3) -0.007(3) -0.009(3)
C11 0.041(4) 0.044(4) 0.064(5) -0.014(4) -0.015(4) -0.013(4)
C12 0.041(4) 0.038(4) 0.074(6) -0.013(4) -0.020(4) -0.010(4)
C13 0.035(4) 0.039(4) 0.054(4) -0.006(4) -0.013(3) -0.014(3)
C14 0.041(4) 0.039(4) 0.047(4) -0.009(3) -0.017(3) -0.013(3)
C15 0.040(4) 0.038(4) 0.041(4) -0.009(3) -0.006(3) -0.011(3)
C16 0.032(4) 0.031(4) 0.056(4) 0.000(3) -0.011(3) -0.011(3)
C17 0.040(4) 0.037(4) 0.074(6) -0.010(4) -0.015(4) -0.019(3)
C18 0.046(4) 0.030(4) 0.069(5) 0.003(4) -0.017(4) -0.018(3)
C19 0.040(4) 0.026(3) 0.042(4) 0.002(3) -0.017(3) -0.013(3)
C20 0.041(4) 0.026(3) 0.039(4) 0.002(3) -0.013(3) -0.015(3)
C21 0.038(4) 0.032(4) 0.048(4) 0.004(3) -0.015(3) -0.013(3)
C22 0.040(4) 0.029(3) 0.035(3) 0.011(3) -0.015(3) -0.016(3)
C23 0.048(4) 0.031(4) 0.055(5) 0.008(3) -0.008(3) -0.024(3)
C24 0.052(5) 0.029(4) 0.080(6) -0.004(4) -0.008(4) -0.025(4)
C25 0.038(4) 0.034(4) 0.094(7) -0.002(4) 0.002(4) -0.019(4)
C26 0.044(4) 0.031(4) 0.087(6) 0.008(4) -0.011(4) -0.022(4)
C27 0.052(5) 0.033(4) 0.106(8) -0.016(5) 0.004(5) -0.026(4)
C28 0.053(5) 0.047(5) 0.087(7) -0.010(5) 0.003(5) -0.031(4)
C29 0.047(4) 0.036(4) 0.083(6) 0.002(4) -0.013(4) -0.025(4)
C30 0.049(4) 0.022(4) 0.078(6) 0.004(4) -0.013(4) -0.018(3)
C31 0.037(4) 0.023(3) 0.062(5) 0.008(3) -0.014(4) -0.013(3)
C32 0.039(4) 0.021(3) 0.056(4) 0.007(3) -0.014(3) -0.013(3)
C33 0.041(4) 0.027(4) 0.097(7) 0.017(4) -0.026(5) -0.016(3)
C34 0.039(4) 0.029(4) 0.105(7) 0.005(4) -0.019(5) -0.016(3)
C41 0.035(3) 0.029(4) 0.022(3) -0.001(3) -0.003(3) -0.004(3)
C42 0.026(3) 0.023(3) 0.028(3) 0.003(2) 0.000(2) -0.009(3)
C43 0.034(3) 0.033(4) 0.021(3) 0.008(3) -0.009(2) -0.017(3)
C44 0.024(3) 0.038(4) 0.030(3) 0.003(3) -0.003(2) -0.015(3)
C45 0.027(3) 0.047(4) 0.024(3) 0.005(3) -0.006(2) -0.023(3)
C46 0.034(3) 0.035(4) 0.020(3) 0.001(3) -0.009(2) -0.016(3)
C47 0.031(3) 0.044(4) 0.018(3) -0.009(3) 0.000(2) -0.016(3)
C48 0.029(3) 0.042(4) 0.025(3) -0.005(3) -0.003(3) -0.016(3)
C49 0.046(4) 0.033(4) 0.040(4) -0.003(3) -0.009(3) -0.009(3)
C50 0.039(4) 0.028(4) 0.047(4) 0.005(3) 0.002(3) -0.004(3)
C51 0.045(4) 0.034(4) 0.046(4) 0.001(3) 0.001(3) -0.006(3)
C52 0.034(4) 0.042(5) 0.042(4) 0.003(3) -0.005(3) -0.003(3)
C53 0.040(4) 0.045(5) 0.049(4) 0.012(3) -0.004(3) -0.017(3)
C54 0.039(5) 0.059(6) 0.075(6) 0.032(5) 0.001(4) -0.010(4)
C55 0.056(5) 0.060(6) 0.060(6) 0.029(5) 0.001(4) -0.010(5)
C56 0.036(4) 0.042(4) 0.039(4) 0.007(3) -0.002(3) -0.013(3)
C57 0.024(3) 0.043(4) 0.046(4) 0.008(3) -0.001(3) -0.008(3)
C58 0.030(3) 0.042(4) 0.031(3) 0.006(3) -0.002(3) -0.017(3)
C59 0.027(3) 0.035(4) 0.040(4) 0.009(3) -0.002(3) -0.015(3)
C60 0.032(4) 0.042(5) 0.073(6) 0.017(4) -0.004(4) -0.018(3)
C61 0.040(4) 0.039(4) 0.068(5) 0.016(4) -0.001(4) -0.018(4)
C62 0.035(4) 0.037(4) 0.031(3) 0.003(3) -0.003(3) -0.023(3)
C63 0.036(4) 0.045(4) 0.036(3) -0.002(3) 0.002(3) -0.026(3)
C64 0.047(5) 0.065(6) 0.037(4) 0.021(4) -0.010(3) -0.038(4)
C65 0.040(4) 0.074(6) 0.043(4) 0.020(4) -0.014(3) -0.037(4)
C66 0.031(4) 0.051(5) 0.041(4) 0.006(3) -0.002(3) -0.024(4)
C67 0.038(4) 0.050(5) 0.030(3) 0.013(3) -0.008(3) -0.026(4)
C68 0.042(4) 0.048(5) 0.042(4) 0.007(3) -0.012(3) -0.031(4)
C69 0.033(3) 0.047(4) 0.035(3) 0.008(3) -0.008(3) -0.026(3)
C70 0.029(3) 0.044(4) 0.045(4) 0.019(3) -0.011(3) -0.020(3)
C71 0.026(3) 0.043(4) 0.040(4) 0.011(3) -0.003(3) -0.017(3)
C72 0.026(3) 0.038(4) 0.030(3) 0.005(3) -0.004(3) -0.017(3)
C73 0.026(3) 0.042(4) 0.031(3) 0.007(3) -0.008(3) -0.019(3)
C74 0.023(3) 0.042(4) 0.036(4) 0.005(3) -0.009(3) -0.011(3)
C81 0.069(6) 0.106(8) 0.062(6) 0.009(6) 0.013(5) -0.039(5)
C82 0.088(5) 0.100(5) 0.095(5) -0.008(4) 0.014(4) -0.050(4)
C83 0.120(6) 0.111(5) 0.125(6) -0.012(4) 0.011(4) -0.062(4)
C84 0.141(6) 0.138(6) 0.152(7) -0.011(4) 0.014(4) -0.078(4)
C85 0.141(6) 0.143(6) 0.151(7) -0.019(4) 0.013(4) -0.076(4)
C86 0.121(6) 0.133(6) 0.127(6) -0.021(4) 0.015(4) -0.062(4)
C87 0.091(5) 0.102(5) 0.097(5) -0.020(4) 0.008(4) -0.045(4)
C89 0.118(12) 0.197(16) 0.103(10) -0.022(9) -0.050(8) -0.063(10)
C90 0.134(9) 0.164(10) 0.117(8) -0.017(8) -0.039(7) -0.064(6)
C91 0.164(10) 0.165(10) 0.173(10) -0.052(8) -0.002(8) -0.071(7)
C92 0.071(8) 0.071(8) 0.081(11) -0.041(10) -0.004(9) -0.039(8)
N4 0.121(13) 0.107(13) 0.106(13) -0.034(9) 0.028(9) -0.097(11)
C95 0.127(12) 0.116(10) 0.122(11) -0.008(7) 0.003(8) -0.081(9)
C94 0.148(11) 0.139(13) 0.148(12) -0.030(9) -0.020(9) -0.076(9)
C93 0.110(12) 0.080(10) 0.121(13) -0.025(9) 0.038(11) -0.076(10)
F1 0.158(14) 0.137(9) 0.190(16) -0.091(12) 0.070(12) -0.098(11)
F2 0.19(2) 0.130(14) 0.19(2) -0.072(19) 0.038(18) -0.071(17)
C97 0.088(6) 0.105(6) 0.096(5) -0.030(4) -0.024(4) -0.034(4)
C96 0.127(6) 0.111(6) 0.116(6) 0.001(4) 0.000(4) -0.067(5)
O37 0.046(6) 0.066(9) 0.063(9) -0.002(7) -0.002(6) -0.039(6)

loop_
_atom_type_symbol
_atom_type_description
_atom_type_scat_dispersion_real
_atom_type_scat_dispersion_imag
_atom_type_scat_source
C C 0.0181 0.0091 'International Tables Vol C Tables 4.2.6.8 and 6.1.1.4'
H H 0.0000 0.0000 'International Tables Vol C Tables 4.2.6.8 and 6.1.1.4'
N N 0.0311 0.0180 'International Tables Vol C Tables 4.2.6.8 and 6.1.1.4'
O O 0.0492 0.0322 'International Tables Vol C Tables 4.2.6.8 and 6.1.1.4'
Eu Eu -8.9294 11.1857 'International Tables Vol C Tables 4.2.6.8 and 6.1.1.4'
F F 0.0727 0.0534 'International Tables Vol C Tables 4.2.6.8 and 6.1.1.4'

loop_
_geom_angle_atom_site_label_1
_geom_angle_atom_site_label_2
_geom_angle_atom_site_label_3
_geom_angle
_geom_angle_site_symmetry_1
_geom_angle_site_symmetry_3
_geom_angle_publ_flag
O9 Eu1 O17 84.1(2) . . ?
O9 Eu1 O19 134.67(16) . . ?
O17 Eu1 O19 138.4(2) . . ?
O9 Eu1 O1 80.90(19) . . ?
O17 Eu1 O1 137.5(2) . . ?
O19 Eu1 O1 74.41(16) . . ?
O9 Eu1 O25 77.42(16) . 2_666 ?
O17 Eu1 O25 75.3(2) . 2_666 ?
O19 Eu1 O25 96.26(14) . 2_666 ?
O1 Eu1 O25 137.83(18) . 2_666 ?
O9 Eu1 O28 137.6(2) . . ?
O17 Eu1 O28 82.9(3) . . ?
O19 Eu1 O28 75.8(2) . . ?
O1 Eu1 O28 82.0(3) . . ?
O25 Eu1 O28 136.5(2) 2_666 . ?
O9 Eu1 O18 139.64(16) . . ?
O17 Eu1 O18 75.4(2) . . ?
O19 Eu1 O18 64.61(14) . . ?
O1 Eu1 O18 136.38(17) . . ?
O25 Eu1 O18 64.00(14) 2_666 . ?
O28 Eu1 O18 74.29(19) . . ?
O9 Eu1 O20 73.23(16) . . ?
O17 Eu1 O20 136.2(2) . . ?
O19 Eu1 O20 64.21(14) . . ?
O1 Eu1 O20 75.72(17) . . ?
O25 Eu1 O20 63.59(14) 2_666 . ?
O28 Eu1 O20 138.0(2) . . ?
O18 Eu1 O20 98.25(14) . . ?
O9 Eu1 O29 68.6(2) . . ?
O17 Eu1 O29 68.6(2) . . ?
O19 Eu1 O29 131.70(19) . . ?
O1 Eu1 O29 69.0(2) . . ?
O25 Eu1 O29 132.04(19) 2_666 . ?
O28 Eu1 O29 69.1(2) . . ?
O18 Eu1 O29 130.80(19) . . ?
O20 Eu1 O29 130.95(19) . . ?
O9 Eu1 Eu2 102.66(13) . . ?
O17 Eu1 Eu2 156.00(17) . . ?
O19 Eu1 Eu2 32.42(10) . . ?
O1 Eu1 Eu2 66.45(13) . . ?
O25 Eu1 Eu2 83.61(11) 2_666 . ?
O28 Eu1 Eu2 105.5(2) . . ?
O18 Eu1 Eu2 85.11(11) . . ?
O20 Eu1 Eu2 32.74(10) . . ?
O29 Eu1 Eu2 135.38(16) . . ?
O9 Eu1 Eu2 107.23(12) . 2_666 ?
O17 Eu1 Eu2 68.71(17) . 2_666 ?
O19 Eu1 Eu2 82.86(9) . 2_666 ?
O1 Eu1 Eu2 153.76(13) . 2_666 ?
O25 Eu1 Eu2 31.64(10) 2_666 2_666 ?
O28 Eu1 Eu2 105.17(17) . 2_666 ?
O18 Eu1 Eu2 32.81(10) . 2_666 ?
O20 Eu1 Eu2 82.74(9) . 2_666 ?
O29 Eu1 Eu2 137.29(16) . 2_666 ?
Eu2 Eu1 Eu2 87.324(11) . 2_666 ?
O9 Eu1 Eu3 155.03(13) . 2_666 ?
O17 Eu1 Eu3 106.80(18) . 2_666 ?
O19 Eu1 Eu3 31.77(10) . 2_666 ?
O1 Eu1 Eu3 103.33(14) . 2_666 ?
O25 Eu1 Eu3 83.62(10) 2_666 2_666 ?
O28 Eu1 Eu3 67.10(16) . 2_666 ?
O18 Eu1 Eu3 33.56(11) . 2_666 ?
O20 Eu1 Eu3 83.87(10) . 2_666 ?
O29 Eu1 Eu3 136.14(17) . 2_666 ?
Eu2 Eu1 Eu3 58.708(11) . 2_666 ?
Eu2 Eu1 Eu3 58.982(10) 2_666 2_666 ?
O2 Eu2 O25 141.38(18) . . ?
O2 Eu2 O20 79.05(16) . . ?
O25 Eu2 O20 101.03(15) . . ?
O2 Eu2 O33 121.3(3) . . ?
O25 Eu2 O33 80.8(2) . . ?
O20 Eu2 O33 144.6(2) . . ?
O2 Eu2 O19 78.24(17) . . ?
O25 Eu2 O19 67.17(14) . . ?
O20 Eu2 O19 66.12(15) . . ?
O33 Eu2 O19 141.3(2) . . ?
O2 Eu2 O18 141.57(17) . 2_666 ?
O25 Eu2 O18 66.02(15) . 2_666 ?
O20 Eu2 O18 67.03(15) . 2_666 ?
O33 Eu2 O18 82.2(3) . 2_666 ?
O19 Eu2 O18 102.65(15) . 2_666 ?
O2 Eu2 O32 78.8(2) . . ?
O25 Eu2 O32 139.47(19) . . ?
O20 Eu2 O32 77.9(2) . . ?
O33 Eu2 O32 78.4(3) . . ?
O19 Eu2 O32 140.2(2) . . ?
O18 Eu2 O32 76.9(2) 2_666 . ?
O2 Eu2 O15 75.6(2) . 1_465 ?
O25 Eu2 O15 79.84(18) . 1_465 ?
O20 Eu2 O15 137.93(19) . 1_465 ?
O33 Eu2 O15 77.5(3) . 1_465 ?
O19 Eu2 O15 76.15(19) . 1_465 ?
O18 Eu2 O15 142.56(18) 2_666 1_465 ?
O32 Eu2 O15 127.9(2) . 1_465 ?
O2 Eu2 Eu3 107.88(14) . 2_666 ?
O25 Eu2 Eu3 34.56(11) . 2_666 ?
O20 Eu2 Eu3 87.11(11) . 2_666 ?
O33 Eu2 Eu3 110.0(2) . 2_666 ?
O19 Eu2 Eu3 33.45(9) . 2_666 ?
O18 Eu2 Eu3 88.54(10) 2_666 2_666 ?
O32 Eu2 Eu3 162.3(2) . 2_666 ?
O15 Eu2 Eu3 69.85(15) 1_465 2_666 ?
O2 Eu2 Eu3 108.82(14) . . ?
O25 Eu2 Eu3 86.13(11) . . ?
O20 Eu2 Eu3 32.88(10) . . ?
O33 Eu2 Eu3 113.5(2) . . ?
O19 Eu2 Eu3 86.18(10) . . ?
O18 Eu2 Eu3 34.51(11) 2_666 . ?
O32 Eu2 Eu3 71.2(2) . . ?
O15 Eu2 Eu3 160.65(16) 1_465 . ?
Eu3 Eu2 Eu3 91.062(13) 2_666 . ?
O2 Eu2 Eu1 70.36(13) . . ?
O25 Eu2 Eu1 88.04(11) . . ?
O20 Eu2 Eu1 34.19(11) . . ?
O33 Eu2 Eu1 168.0(2) . . ?
O19 Eu2 Eu1 32.90(10) . . ?
O18 Eu2 Eu1 89.52(11) 2_666 . ?
O32 Eu2 Eu1 108.14(19) . . ?
O15 Eu2 Eu1 104.76(16) 1_465 . ?
Eu3 Eu2 Eu1 60.966(11) 2_666 . ?
Eu3 Eu2 Eu1 61.192(11) . . ?
O2 Eu2 Eu1 163.03(13) . 2_666 ?
O25 Eu2 Eu1 32.63(10) . 2_666 ?
O20 Eu2 Eu1 87.02(10) . 2_666 ?
O33 Eu2 Eu1 75.6(2) . 2_666 ?
O19 Eu2 Eu1 87.32(9) . 2_666 ?
O18 Eu2 Eu1 33.85(10) 2_666 2_666 ?
O32 Eu2 Eu1 107.87(17) . 2_666 ?
O15 Eu2 Eu1 109.78(14) 1_465 2_666 ?
Eu3 Eu2 Eu1 61.328(10) 2_666 2_666 ?
Eu3 Eu2 Eu1 60.817(10) . 2_666 ?
Eu1 Eu2 Eu1 92.675(11) . 2_666 ?
O16 Eu3 O20 138.0(2) 2_756 . ?
O16 Eu3 O19 76.12(18) 2_756 2_666 ?
O20 Eu3 O19 99.04(14) . 2_666 ?
O16 Eu3 O10 82.9(2) 2_756 . ?
O20 Eu3 O10 75.21(16) . . ?
O19 Eu3 O10 140.85(18) 2_666 . ?
O16 Eu3 O26 79.8(3) 2_756 . ?
O20 Eu3 O26 140.8(2) . . ?
O19 Eu3 O26 77.3(2) 2_666 . ?
O10 Eu3 O26 131.1(2) . . ?
O16 Eu3 O34 133.0(3) 2_756 . ?
O20 Eu3 O34 77.6(2) . . ?
O19 Eu3 O34 138.4(2) 2_666 . ?
O10 Eu3 O34 79.2(2) . . ?
O26 Eu3 O34 80.1(3) . . ?
O16 Eu3 O25 75.73(19) 2_756 2_666 ?
O20 Eu3 O25 64.70(15) . 2_666 ?
O19 Eu3 O25 65.94(14) 2_666 2_666 ?
O10 Eu3 O25 77.10(17) . 2_666 ?
O26 Eu3 O25 139.6(2) . 2_666 ?
O34 Eu3 O25 139.4(2) . 2_666 ?
O16 Eu3 O18 138.51(17) 2_756 2_666 ?
O20 Eu3 O18 66.20(14) . 2_666 ?
O19 Eu3 O18 65.38(14) 2_666 2_666 ?
O10 Eu3 O18 137.47(16) . 2_666 ?
O26 Eu3 O18 77.3(2) . 2_666 ?
O34 Eu3 O18 75.9(2) . 2_666 ?
O25 Eu3 O18 100.80(15) 2_666 2_666 ?
O16 Eu3 O27 66.4(4) 2_756 . ?
O20 Eu3 O27 131.2(3) . . ?
O19 Eu3 O27 129.8(3) 2_666 . ?
O10 Eu3 O27 66.6(4) . . ?
O26 Eu3 O27 64.5(4) . . ?
O34 Eu3 O27 66.6(5) . . ?
O25 Eu3 O27 129.6(4) 2_666 . ?
O18 Eu3 O27 129.6(4) 2_666 . ?
O16 Eu3 Eu2 67.60(15) 2_756 2_666 ?
O20 Eu3 Eu2 85.33(11) . 2_666 ?
O19 Eu3 Eu2 33.50(10) 2_666 2_666 ?
O10 Eu3 Eu2 107.70(15) . 2_666 ?
O26 Eu3 Eu2 107.17(18) . 2_666 ?
O34 Eu3 Eu2 159.4(2) . 2_666 ?
O25 Eu3 Eu2 33.26(9) 2_666 2_666 ?
O18 Eu3 Eu2 86.82(10) 2_666 2_666 ?
O27 Eu3 Eu2 134.0(4) . 2_666 ?
O16 Eu3 Eu2 156.54(15) 2_756 . ?
O20 Eu3 Eu2 32.85(10) . . ?
O19 Eu3 Eu2 84.40(10) 2_666 . ?
O10 Eu3 Eu2 105.12(12) . . ?
O26 Eu3 Eu2 108.76(19) . . ?
O34 Eu3 Eu2 70.5(2) . . ?
O25 Eu3 Eu2 84.52(10) 2_666 . ?
O18 Eu3 Eu2 33.70(9) 2_666 . ?
O27 Eu3 Eu2 137.1(4) . . ?
Eu2 Eu3 Eu2 88.939(13) 2_666 . ?
O16 Eu3 Eu1 105.35(14) 2_756 2_666 ?
O20 Eu3 Eu1 86.42(10) . 2_666 ?
O19 Eu3 Eu1 32.29(10) 2_666 2_666 ?
O10 Eu3 Eu1 159.22(13) . 2_666 ?
O26 Eu3 Eu1 69.65(17) . 2_666 ?
O34 Eu3 Eu1 106.65(19) . 2_666 ?
O25 Eu3 Eu1 86.39(10) 2_666 2_666 ?
O18 Eu3 Eu1 33.83(10) 2_666 2_666 ?
O27 Eu3 Eu1 134.2(3) . 2_666 ?
Eu2 Eu3 Eu1 60.324(11) 2_666 2_666 ?
Eu2 Eu3 Eu1 60.201(10) . 2_666 ?
O6 Eu4 O24 79.92(16) 1_645 2_665 ?
O6 Eu4 O21 140.90(16) 1_645 . ?
O24 Eu4 O21 100.35(13) 2_665 . ?
O6 Eu4 O23 143.11(16) 1_645 2_665 ?
O24 Eu4 O23 67.46(13) 2_665 2_665 ?
O21 Eu4 O23 65.09(13) . 2_665 ?
O6 Eu4 O36 105.8(4) 1_645 . ?
O24 Eu4 O36 144.3(4) 2_665 . ?
O21 Eu4 O36 96.4(4) . . ?
O23 Eu4 O36 92.0(4) 2_665 . ?
O6 Eu4 O22 78.14(17) 1_645 . ?
O24 Eu4 O22 64.74(13) 2_665 . ?
O21 Eu4 O22 67.32(13) . . ?
O23 Eu4 O22 101.73(13) 2_665 . ?
O36 Eu4 O22 150.8(4) . . ?
O6 Eu4 O35 126.6(4) 1_645 . ?
O24 Eu4 O35 138.7(4) 2_665 . ?
O21 Eu4 O35 78.4(4) . . ?
O23 Eu4 O35 75.1(4) 2_665 . ?
O22 Eu4 O35 142.7(4) . . ?
O6 Eu4 O12 78.03(19) 1_645 . ?
O24 Eu4 O12 136.43(17) 2_665 . ?
O21 Eu4 O12 75.47(15) . . ?
O23 Eu4 O12 138.08(17) 2_665 . ?
O36 Eu4 O12 78.4(4) . . ?
O22 Eu4 O12 74.19(16) . . ?
O35 Eu4 O12 83.8(4) . . ?
O6 Eu4 O13 78.6(2) 1_645 2_765 ?
O24 Eu4 O13 74.69(16) 2_665 2_765 ?
O21 Eu4 O13 139.72(16) . 2_765 ?
O23 Eu4 O13 76.61(16) 2_665 2_765 ?
O22 Eu4 O13 135.94(17) . 2_765 ?
O35 Eu4 O13 80.3(4) . 2_765 ?
O12 Eu4 O13 135.25(17) . 2_765 ?
O6 Eu4 O37 64.4(6) 1_645 . ?
O24 Eu4 O37 130.4(5) 2_665 . ?
O21 Eu4 O37 129.1(5) . . ?
O23 Eu4 O37 126.3(6) 2_665 . ?
O22 Eu4 O37 132.0(6) . . ?
O35 Eu4 O37 62.3(7) . . ?
O12 Eu4 O37 69.8(5) . . ?
O13 Eu4 O37 65.8(5) 2_765 . ?
O6 Eu4 C93 113.3(5) 1_645 . ?
O24 Eu4 C93 123.4(5) 2_665 . ?
O21 Eu4 C93 99.2(5) . . ?
O23 Eu4 C93 74.1(5) 2_665 . ?
O36 Eu4 C93 21.6(6) . . ?
O22 Eu4 C93 166.1(4) . . ?
O12 Eu4 C93 99.8(5) . . ?
O13 Eu4 C93 56.8(5) 2_765 . ?
O6 Eu4 Eu6 110.19(13) 1_645 2_665 ?
O24 Eu4 Eu6 33.52(9) 2_665 2_665 ?
O21 Eu4 Eu6 85.52(9) . 2_665 ?
O23 Eu4 Eu6 34.42(9) 2_665 2_665 ?
O22 Eu4 Eu6 85.57(9) . 2_665 ?
O35 Eu4 Eu6 106.3(4) . 2_665 ?
O12 Eu4 Eu6 156.29(13) . 2_665 ?
O13 Eu4 Eu6 68.33(12) 2_765 2_665 ?
O37 Eu4 Eu6 133.9(5) . 2_665 ?
O22 Eu5 O4 137.23(17) 2_665 . ?
O22 Eu5 O5 73.60(16) 2_665 2_575 ?
O4 Eu5 O5 88.86(18) . 2_575 ?
O22 Eu5 O24 63.71(12) 2_665 . ?
O4 Eu5 O24 74.54(17) . . ?
O5 Eu5 O24 76.96(17) 2_575 . ?
O22 Eu5 O8 77.03(15) 2_665 2_675 ?
O4 Eu5 O8 141.34(18) . 2_675 ?
O5 Eu5 O8 85.42(19) 2_575 2_675 ?
O24 Eu5 O8 140.03(15) . 2_675 ?
O22 Eu5 O30 136.85(18) 2_665 . ?
O4 Eu5 O30 80.8(2) . . ?
O5 Eu5 O30 138.8(2) 2_575 . ?
O24 Eu5 O30 136.07(17) . . ?
O8 Eu5 O30 78.7(2) 2_675 . ?
O22 Eu5 O21 96.44(13) 2_665 . ?
O4 Eu5 O21 72.00(15) . . ?
O5 Eu5 O21 139.61(17) 2_575 . ?
O24 Eu5 O21 63.92(12) . . ?
O8 Eu5 O21 131.38(16) 2_675 . ?
O30 Eu5 O21 74.16(18) . . ?
O22 Eu5 O23 64.36(13) 2_665 2_665 ?
O4 Eu5 O23 132.61(15) . 2_665 ?
O5 Eu5 O23 135.32(15) 2_575 2_665 ?
O24 Eu5 O23 96.59(13) . 2_665 ?
O8 Eu5 O23 71.48(16) 2_675 2_665 ?
O30 Eu5 O23 74.31(18) . 2_665 ?
O21 Eu5 O23 62.75(12) . 2_665 ?
O22 Eu5 O31 132.16(17) 2_665 . ?
O4 Eu5 O31 70.4(2) . . ?
O5 Eu5 O31 68.5(2) 2_575 . ?
O24 Eu5 O31 130.4(2) . . ?
O8 Eu5 O31 72.0(2) 2_675 . ?
O30 Eu5 O31 70.4(2) . . ?
O21 Eu5 O31 131.38(17) . . ?
O23 Eu5 O31 133.0(2) 2_665 . ?
O22 Eu5 Eu6 31.76(9) 2_665 2_665 ?
O4 Eu5 Eu6 151.10(13) . 2_665 ?
O5 Eu5 Eu6 102.72(13) 2_575 2_665 ?
O24 Eu5 Eu6 82.33(9) . 2_665 ?
O8 Eu5 Eu6 66.83(13) 2_675 2_665 ?
O30 Eu5 Eu6 105.38(16) . 2_665 ?
O21 Eu5 Eu6 82.45(9) . 2_665 ?
O23 Eu5 Eu6 33.18(8) 2_665 2_665 ?
O31 Eu5 Eu6 138.48(15) . 2_665 ?
O22 Eu5 Eu4 32.82(9) 2_665 2_665 ?
O4 Eu5 Eu4 104.42(14) . 2_665 ?
O5 Eu5 Eu4 66.38(14) 2_575 2_665 ?
O24 Eu5 Eu4 31.99(8) . 2_665 ?
O8 Eu5 Eu4 108.04(12) 2_675 2_665 ?
O30 Eu5 Eu4 154.83(15) . 2_665 ?
O21 Eu5 Eu4 83.98(9) . 2_665 ?
O23 Eu5 Eu4 84.76(9) 2_665 2_665 ?
O31 Eu5 Eu4 134.68(17) . 2_665 ?
Eu6 Eu5 Eu4 58.567(9) 2_665 2_665 ?
O22 Eu5 Eu6 82.98(9) 2_665 . ?
O4 Eu5 Eu6 64.84(13) . . ?
O5 Eu5 Eu6 106.73(15) 2_575 . ?
O24 Eu5 Eu6 31.74(8) . . ?
O8 Eu5 Eu6 152.65(13) 2_675 . ?
O30 Eu5 Eu6 104.58(15) . . ?
O21 Eu5 Eu6 32.98(9) . . ?
O23 Eu5 Eu6 83.16(9) 2_665 . ?
O31 Eu5 Eu6 135.11(15) . . ?
Eu6 Eu5 Eu6 86.382(11) 2_665 . ?
Eu4 Eu5 Eu6 58.266(9) 2_665 . ?
O22 Eu6 O24 101.61(13) . . ?
O22 Eu6 O3 138.80(15) . . ?
O24 Eu6 O3 80.92(15) . . ?
O22 Eu6 O7 80.09(17) . 1_545 ?
O24 Eu6 O7 137.83(15) . 1_545 ?
O3 Eu6 O7 125.17(18) . 1_545 ?
O22 Eu6 O23 66.46(13) . . ?
O24 Eu6 O23 67.56(13) . . ?
O3 Eu6 O23 144.61(15) . . ?
O7 Eu6 O23 75.17(15) 1_545 . ?
O22 Eu6 O14 141.50(16) . 1_455 ?
O24 Eu6 O14 77.50(16) . 1_455 ?
O3 Eu6 O14 79.56(18) . 1_455 ?
O7 Eu6 O14 76.25(19) 1_545 1_455 ?
O23 Eu6 O14 78.30(16) . 1_455 ?
O22 Eu6 O11 77.83(15) . . ?
O24 Eu6 O11 142.70(16) . . ?
O3 Eu6 O11 76.47(18) . . ?
O7 Eu6 O11 79.30(18) 1_545 . ?
O23 Eu6 O11 138.85(16) . . ?
O14 Eu6 O11 125.83(16) 1_455 . ?
O22 Eu6 O21 67.80(13) . . ?
O24 Eu6 O21 65.85(13) . . ?
O3 Eu6 O21 76.45(16) . . ?
O7 Eu6 O21 144.80(16) 1_545 . ?
O23 Eu6 O21 103.32(13) . . ?
O14 Eu6 O21 138.64(16) 1_455 . ?
O11 Eu6 O21 80.14(15) . . ?
O22 Eu6 Eu4 87.04(9) . 2_665 ?
O24 Eu6 Eu4 33.55(9) . 2_665 ?
O3 Eu6 Eu4 111.47(12) . 2_665 ?
O7 Eu6 Eu4 105.86(12) 1_545 2_665 ?
O23 Eu6 Eu4 34.50(9) . 2_665 ?
O14 Eu6 Eu4 71.06(12) 1_455 2_665 ?
O11 Eu6 Eu4 163.03(11) . 2_665 ?
O21 Eu6 Eu4 87.09(9) . 2_665 ?
O22 Eu6 Eu4 34.26(9) . . ?
O24 Eu6 Eu4 86.48(10) . . ?
O3 Eu6 Eu4 106.42(12) . . ?
O7 Eu6 Eu4 111.68(14) 1_545 . ?
O23 Eu6 Eu4 87.89(10) . . ?
O14 Eu6 Eu4 161.90(12) 1_455 . ?
O11 Eu6 Eu4 72.23(11) . . ?
O21 Eu6 Eu4 34.06(9) . . ?
Eu4 Eu6 Eu4 90.933(10) 2_665 . ?
O22 Eu6 Eu5 32.59(9) . 2_665 ?
O24 Eu6 Eu5 88.35(9) . 2_665 ?
O3 Eu6 Eu5 164.02(13) . 2_665 ?
O7 Eu6 Eu5 70.51(13) 1_545 2_665 ?
O23 Eu6 Eu5 34.47(10) . 2_665 ?
O14 Eu6 Eu5 109.76(13) 1_455 2_665 ?
O11 Eu6 Eu5 106.22(12) . 2_665 ?
O21 Eu6 Eu5 88.38(9) . 2_665 ?
Eu4 Eu6 Eu5 61.958(10) 2_665 2_665 ?
Eu4 Eu6 Eu5 60.818(10) . 2_665 ?
O22 Eu6 Eu5 89.02(9) . . ?
O24 Eu6 Eu5 32.69(9) . . ?
O3 Eu6 Eu5 71.00(12) . . ?
O7 Eu6 Eu5 163.42(13) 1_545 . ?
O23 Eu6 Eu5 89.06(9) . . ?
O14 Eu6 Eu5 105.94(13) 1_455 . ?
O11 Eu6 Eu5 110.76(13) . . ?
O21 Eu6 Eu5 33.99(9) . . ?
Eu4 Eu6 Eu5 60.752(9) 2_665 . ?
Eu4 Eu6 Eu5 61.723(10) . . ?
Eu5 Eu6 Eu5 93.618(11) 2_665 . ?
C19 N1 C32 107.9(6) . . ?
C19 N1 C6 124.4(6) . . ?
C32 N1 C6 125.4(6) . . ?
C44 N2 C59 125.5(6) . . ?
C44 N2 C72 126.3(6) . . ?
C59 N2 C72 107.5(6) . . ?
C91 N3 C89 120.1(12) . . ?
C91 N3 C90 120.7(15) . . ?
C89 N3 C90 119.0(11) . . ?
C1 O1 Eu1 139.1(5) . . ?
C1 O2 Eu2 134.6(5) . . ?
C8 O3 Eu6 129.2(5) . . ?
C8 O4 Eu5 137.2(5) . . ?
C9 O5 Eu5 140.4(5) . 2_575 ?
C9 O6 Eu4 135.9(5) . 1_465 ?
C22 O7 Eu6 130.6(4) . 1_565 ?
C22 O8 Eu5 134.7(5) . 2_675 ?
C41 O9 Eu1 133.8(5) . . ?
C41 O10 Eu3 131.8(5) . . ?
C48 O11 Eu6 131.9(4) . . ?
C48 O12 Eu4 139.0(4) . . ?
C62 O13 Eu4 139.3(5) . 2_765 ?
C62 O14 Eu6 136.2(4) . 1_655 ?
C49 O15 Eu2 133.9(6) . 1_645 ?
C49 O16 Eu3 138.1(5) . 2_756 ?
C96 O17 Eu1 137.5(9) . . ?
Eu2 O18 Eu3 111.80(17) 2_666 2_666 ?
Eu2 O18 Eu1 113.34(17) 2_666 . ?
Eu3 O18 Eu1 112.61(17) 2_666 . ?
Eu3 O19 Eu2 113.05(16) 2_666 . ?
Eu3 O19 Eu1 115.94(17) 2_666 . ?
Eu2 O19 Eu1 114.68(16) . . ?
Eu2 O20 Eu3 114.26(17) . . ?
Eu2 O20 Eu1 113.07(17) . . ?
Eu3 O20 Eu1 115.08(17) . . ?
Eu4 O21 Eu6 111.61(16) . . ?
Eu4 O21 Eu5 116.00(15) . . ?
Eu6 O21 Eu5 113.02(15) . . ?
Eu6 O22 Eu4 112.25(15) . . ?
Eu6 O22 Eu5 115.66(15) . 2_665 ?
Eu4 O22 Eu5 114.24(15) . 2_665 ?
Eu6 O23 Eu4 111.08(16) . 2_665 ?
Eu6 O23 Eu5 112.35(15) . 2_665 ?
Eu4 O23 Eu5 115.27(15) 2_665 2_665 ?
Eu6 O24 Eu4 112.92(16) . 2_665 ?
Eu6 O24 Eu5 115.57(15) . . ?
Eu4 O24 Eu5 115.10(14) 2_665 . ?
Eu2 O25 Eu1 115.73(18) . 2_666 ?
Eu2 O25 Eu3 112.18(16) . 2_666 ?
Eu1 O25 Eu3 114.77(17) 2_666 2_666 ?
C97 O26 Eu3 137.8(8) . . ?
C100 O27 Eu3 147(2) . . ?
C97 O28 Eu1 138.9(7) 2_666 . ?
C89 O29 Eu1 124.0(10) . . ?
C92 O30 Eu5 134.0(8) . . ?
C98 O31 Eu5 139.9(15) . . ?
C99 O31 Eu5 142.1(17) . . ?
C81 O32 Eu2 133.0(7) . . ?
C96 O33 Eu2 125.7(9) 2_666 . ?
C81 O34 Eu3 135.7(7) . . ?
C92 O35 Eu4 133.3(11) . . ?
C93 O36 Eu4 115.8(15) . . ?
O1 C1 O2 126.7(7) . . ?
O1 C1 C2 116.6(6) . . ?
O2 C1 C2 116.7(6) . . ?
C3 C2 C7 120.8(6) . . ?
C3 C2 C1 121.3(6) . . ?
C7 C2 C1 117.9(6) . . ?
C4 C3 C2 120.5(7) . . ?
C4 C3 H3 119.8 . . ?
C2 C3 H3 119.8 . . ?
C3 C4 C5 119.6(6) . . ?
C3 C4 C8 121.3(6) . . ?
C5 C4 C8 119.1(6) . . ?
C6 C5 C4 120.2(6) . . ?
C6 C5 H5 119.9 . . ?
C4 C5 H5 119.9 . . ?
C5 C6 N1 119.7(6) . . ?
C5 C6 C7 119.9(6) . . ?
N1 C6 C7 120.4(6) . . ?
C2 C7 C6 118.9(6) . . ?
C2 C7 H7 120.5 . . ?
C6 C7 H7 120.5 . . ?
O4 C8 O3 125.2(6) . . ?
O4 C8 C4 117.8(6) . . ?
O3 C8 C4 117.0(6) . . ?
O6 C9 O5 125.4(7) . . ?
O6 C9 C10 117.3(7) . . ?
O5 C9 C10 117.3(7) . . ?
C11 C10 C15 118.8(7) . . ?
C11 C10 C9 120.8(7) . . ?
C15 C10 C9 120.3(7) . . ?
C10 C11 C12 120.3(8) . . ?
C10 C11 H11 119.8 . . ?
C12 C11 H11 119.8 . . ?
C11 C12 C13 121.2(8) . . ?
C11 C12 H12 119.4 . . ?
C13 C12 H12 119.4 . . ?
C14 C13 C12 117.7(7) . . ?
C14 C13 C16 121.6(7) . . ?
C12 C13 C16 120.6(8) . . ?
C15 C14 C13 121.8(7) . . ?
C15 C14 H14 119.1 . . ?
C13 C14 H14 119.1 . . ?
C14 C15 C10 120.1(8) . . ?
C14 C15 H15 120.0 . . ?
C10 C15 H15 120.0 . . ?
C21 C16 C17 119.1(7) . . ?
C21 C16 C13 120.7(7) . . ?
C17 C16 C13 120.2(7) . . ?
C16 C17 C18 122.6(8) . . ?
C16 C17 H17 118.7 . . ?
C18 C17 H17 118.7 . . ?
C19 C18 C17 117.8(8) . . ?
C19 C18 H18 121.1 . . ?
C17 C18 H18 121.1 . . ?
N1 C19 C18 129.2(7) . . ?
N1 C19 C20 110.1(6) . . ?
C18 C19 C20 120.7(7) . . ?
C19 C20 C21 120.1(7) . . ?
C19 C20 C31 106.4(6) . . ?
C21 C20 C31 133.4(7) . . ?
C16 C21 C20 119.5(7) . . ?
C16 C21 H21 120.2 . . ?
C20 C21 H21 120.2 . . ?
O8 C22 O7 126.6(7) . . ?
O8 C22 C23 116.4(7) . . ?
O7 C22 C23 117.0(7) . . ?
C28 C23 C24 119.8(8) . . ?
C28 C23 C22 121.3(8) . . ?
C24 C23 C22 118.9(8) . . ?
C23 C24 C25 122.2(8) . . ?
C23 C24 H24 118.9 . . ?
C25 C24 H24 118.9 . . ?
C24 C25 C26 118.5(9) . . ?
C24 C25 H25 120.8 . . ?
C26 C25 H25 120.8 . . ?
C27 C26 C25 118.7(8) . . ?
C27 C26 C29 119.3(9) . . ?
C25 C26 C29 122.0(9) . . ?
C28 C27 C26 121.4(9) . . ?
C28 C27 H27 119.3 . . ?
C26 C27 H27 119.3 . . ?
C23 C28 C27 119.4(9) . . ?
C23 C28 H28 120.3 . . ?
C27 C28 H28 120.3 . . ?
C34 C29 C30 119.1(8) . . ?
C34 C29 C26 120.7(8) . . ?
C30 C29 C26 120.2(8) . . ?
C31 C30 C29 119.0(8) . . ?
C31 C30 H30 120.5 . . ?
C29 C30 H30 120.5 . . ?
C30 C31 C32 119.5(7) . . ?
C30 C31 C20 133.9(7) . . ?
C32 C31 C20 106.5(7) . . ?
C33 C32 N1 128.9(7) . . ?
C33 C32 C31 122.0(7) . . ?
N1 C32 C31 109.1(7) . . ?
C32 C33 C34 117.5(8) . . ?
C32 C33 H33 121.2 . . ?
C34 C33 H33 121.2 . . ?
C29 C34 C33 122.9(8) . . ?
C29 C34 H34 118.6 . . ?
C33 C34 H34 118.6 . . ?
O10 C41 O9 126.9(7) . . ?
O10 C41 C42 117.0(7) . . ?
O9 C41 C42 116.1(6) . . ?
C43 C42 C47 120.7(6) . . ?
C43 C42 C41 118.2(6) . . ?
C47 C42 C41 121.1(6) . . ?
C42 C43 C44 120.3(6) . . ?
C42 C43 H43 119.9 . . ?
C44 C43 H43 119.9 . . ?
N2 C44 C45 120.4(6) . . ?
N2 C44 C43 120.7(6) . . ?
C45 C44 C43 118.9(6) . . ?
C46 C45 C44 119.6(6) . . ?
C46 C45 H45 120.2 . . ?
C44 C45 H45 120.2 . . ?
C45 C46 C47 121.1(6) . . ?
C45 C46 C48 119.3(6) . . ?
C47 C46 C48 119.5(6) . . ?
C42 C47 C46 119.1(6) . . ?
C42 C47 H47 120.5 . . ?
C46 C47 H47 120.5 . . ?
O11 C48 O12 127.2(6) . . ?
O11 C48 C46 119.4(6) . . ?
O12 C48 C46 113.4(6) . . ?
O15 C49 O16 126.3(8) . . ?
O15 C49 C50 118.3(8) . . ?
O16 C49 C50 115.3(7) . . ?
C51 C50 C55 117.3(8) . . ?
C51 C50 C49 122.1(8) . . ?
C55 C50 C49 120.5(8) . . ?
C50 C51 C52 122.1(8) . . ?
C50 C51 H51 119.0 . . ?
C52 C51 H51 119.0 . . ?
C53 C52 C51 120.0(8) . . ?
C53 C52 H52 120.0 . . ?
C51 C52 H52 120.0 . . ?
C54 C53 C52 117.8(8) . . ?
C54 C53 C56 120.7(8) . . ?
C52 C53 C56 121.5(7) . . ?
C53 C54 C55 120.6(9) . . ?
C53 C54 H54 119.7 . . ?
C55 C54 H54 119.7 . . ?
C50 C55 C54 122.1(9) . . ?
C50 C55 H55 118.9 . . ?
C54 C55 H55 118.9 . . ?
C57 C56 C61 119.2(7) . . ?
C57 C56 C53 120.6(7) . . ?
C61 C56 C53 120.2(8) . . ?
C58 C57 C56 119.5(7) . . ?
C58 C57 H57 120.3 . . ?
C56 C57 H57 120.3 . . ?
C57 C58 C59 120.3(7) . . ?
C57 C58 C73 134.2(7) . . ?
C59 C58 C73 105.4(6) . . ?
C60 C59 N2 129.1(7) . . ?
C60 C59 C58 120.6(7) . . ?
N2 C59 C58 110.1(6) . . ?
C61 C60 C59 117.4(8) . . ?
C61 C60 H60 121.3 . . ?
C59 C60 H60 121.3 . . ?
C60 C61 C56 122.8(8) . . ?
C60 C61 H61 118.6 . . ?
C56 C61 H61 118.6 . . ?
O14 C62 O13 124.6(6) . . ?
O14 C62 C63 118.5(6) . . ?
O13 C62 C63 117.0(6) . . ?
C64 C63 C68 117.9(7) . . ?
C64 C63 C62 121.5(7) . . ?
C68 C63 C62 120.5(7) . . ?
C63 C64 C65 121.0(7) . . ?
C63 C64 H64 119.5 . . ?
C65 C64 H64 119.5 . . ?
C66 C65 C64 120.3(7) . . ?
C66 C65 H65 119.8 . . ?
C64 C65 H65 119.8 . . ?
C67 C66 C65 117.9(7) . . ?
C67 C66 C69 121.3(7) . . ?
C65 C66 C69 120.8(7) . . ?
C66 C67 C68 121.2(7) . . ?
C66 C67 H67 119.4 . . ?
C68 C67 H67 119.4 . . ?
C63 C68 C67 121.5(7) . . ?
C63 C68 H68 119.2 . . ?
C67 C68 H68 119.2 . . ?
C74 C69 C70 118.8(7) . . ?
C74 C69 C66 119.3(7) . . ?
C70 C69 C66 121.9(7) . . ?
C71 C70 C69 123.3(7) . . ?
C71 C70 H70 118.3 . . ?
C69 C70 H70 118.3 . . ?
C70 C71 C72 116.7(7) . . ?
C70 C71 H71 121.7 . . ?
C72 C71 H71 121.7 . . ?
C71 C72 C73 122.3(7) . . ?
C71 C72 N2 129.2(6) . . ?
C73 C72 N2 108.5(6) . . ?
C72 C73 C74 119.5(7) . . ?
C72 C73 C58 108.4(6) . . ?
C74 C73 C58 132.1(7) . . ?
C69 C74 C73 119.4(7) . . ?
C69 C74 H74 120.3 . . ?
C73 C74 H74 120.3 . . ?
O34 C81 O32 129.5(9) . . ?
O34 C81 C82 115.0(10) . . ?
O32 C81 C82 115.3(10) . . ?
C83 C82 C87 120.0 . . ?
C83 C82 C81 118.2(8) . . ?
C87 C82 C81 121.7(8) . . ?
F2 C83 C84 117.6(8) . . ?
F2 C83 C82 122.1(8) . . ?
C84 C83 C82 120.0 . . ?
C83 C84 C85 120.0 . . ?
C83 C84 H84 120.0 . . ?
C85 C84 H84 120.0 . . ?
C84 C85 C86 120.0 . . ?
C84 C85 H85 120.0 . . ?
C86 C85 H85 120.0 . . ?
C87 C86 C85 120.0 . . ?
C87 C86 H86 120.0 . . ?
C85 C86 H86 120.0 . . ?
F1 C87 C86 116.2(7) . . ?
F1 C87 C82 123.8(7) . . ?
C86 C87 C82 120.0 . . ?
O29 C89 N3 124.3(14) . . ?
O29 C89 H89 117.9 . . ?
N3 C89 H89 117.9 . . ?
N3 C90 H90A 109.5 . . ?
N3 C90 H90B 109.5 . . ?
H90A C90 H90B 109.5 . . ?
N3 C90 H90C 109.5 . . ?
H90A C90 H90C 109.5 . . ?
H90B C90 H90C 109.5 . . ?
N3 C91 H91A 109.5 . . ?
N3 C91 H91B 109.5 . . ?
H91A C91 H91B 109.5 . . ?
N3 C91 H91C 109.5 . . ?
H91A C91 H91C 109.5 . . ?
H91B C91 H91C 109.5 . . ?
O30 C92 O35 125.8(19) . . ?
C93 N4 C95 118.4(14) . . ?
C93 N4 C94 116.8(14) . . ?
C95 N4 C94 125(2) . . ?
N4 C95 H95A 109.5 . . ?
N4 C95 H95B 109.5 . . ?
H95A C95 H95B 109.5 . . ?
N4 C95 H95C 109.5 . . ?
H95A C95 H95C 109.5 . . ?
H95B C95 H95C 109.5 . . ?
N4 C94 H94A 109.5 . . ?
N4 C94 H94B 109.5 . . ?
H94A C94 H94B 109.5 . . ?
N4 C94 H94C 109.5 . . ?
H94A C94 H94C 109.5 . . ?
H94B C94 H94C 109.5 . . ?
O36 C93 N4 127(2) . . ?
O36 C93 Eu4 42.6(10) . . ?
N4 C93 Eu4 148.7(14) . . ?
O36 C93 H93 116.4 . . ?
N4 C93 H93 116.4 . . ?
Eu4 C93 H93 82.3 . . ?
O26 C97 O28 125.0(12) . 2_666 ?
O17 C96 O33 132.4(15) . 2_666 ?

loop_
_geom_bond_atom_site_label_1
_geom_bond_atom_site_label_2
_geom_bond_distance
_geom_bond_site_symmetry_2
_geom_bond_publ_flag
Eu1 O9 2.369(5) . ?
Eu1 O17 2.392(7) . ?
Eu1 O19 2.391(4) . ?
Eu1 O1 2.390(5) . ?
Eu1 O25 2.394(4) 2_666 ?
Eu1 O28 2.391(7) . ?
Eu1 O18 2.427(4) . ?
Eu1 O20 2.443(4) . ?
Eu1 O29 2.507(6) . ?
Eu1 Eu2 3.9987(6) . ?
Eu1 Eu2 3.9997(5) 2_666 ?
Eu1 Eu3 4.0239(6) 2_666 ?
Eu2 O2 2.326(4) . ?
Eu2 O25 2.329(4) . ?
Eu2 O20 2.350(4) . ?
Eu2 O33 2.360(7) . ?
Eu2 O19 2.359(4) . ?
Eu2 O18 2.360(4) 2_666 ?
Eu2 O32 2.376(7) . ?
Eu2 O15 2.386(6) 1_465 ?
Eu2 Eu3 3.9328(6) 2_666 ?
Eu2 Eu3 3.9500(6) . ?
Eu3 O16 2.344(6) 2_756 ?
Eu3 O20 2.352(4) . ?
Eu3 O19 2.356(4) 2_666 ?
Eu3 O10 2.365(5) . ?
Eu3 O26 2.364(6) . ?
Eu3 O34 2.379(7) . ?
Eu3 O25 2.409(4) 2_666 ?
Eu3 O18 2.410(5) 2_666 ?
Eu3 O27 2.627(14) . ?
Eu4 O6 2.330(5) 1_645 ?
Eu4 O24 2.336(3) 2_665 ?
Eu4 O21 2.351(4) . ?
Eu4 O23 2.363(4) 2_665 ?
Eu4 O36 2.361(12) . ?
Eu4 O22 2.374(4) . ?
Eu4 O35 2.370(12) . ?
Eu4 O12 2.379(5) . ?
Eu4 O13 2.384(5) 2_765 ?
Eu4 O37 2.73(2) . ?
Eu4 C93 3.14(2) . ?
Eu4 Eu6 3.8927(5) 2_665 ?
Eu5 O22 2.381(4) 2_665 ?
Eu5 O4 2.381(5) . ?
Eu5 O5 2.393(5) 2_575 ?
Eu5 O24 2.396(4) . ?
Eu5 O8 2.411(5) 2_675 ?
Eu5 O30 2.423(6) . ?
Eu5 O21 2.431(4) . ?
Eu5 O23 2.439(4) 2_665 ?
Eu5 O31 2.472(6) . ?
Eu5 Eu6 3.9855(6) 2_665 ?
Eu5 Eu6 4.0024(5) . ?
Eu6 O22 2.327(4) . ?
Eu6 O24 2.334(3) . ?
Eu6 O3 2.346(5) . ?
Eu6 O7 2.351(5) 1_545 ?
Eu6 O23 2.358(4) . ?
Eu6 O14 2.358(5) 1_455 ?
Eu6 O11 2.367(4) . ?
Eu6 O21 2.367(4) . ?
N1 C19 1.384(9) . ?
N1 C32 1.399(10) . ?
N1 C6 1.416(9) . ?
N2 C44 1.400(9) . ?
N2 C59 1.400(9) . ?
N2 C72 1.406(9) . ?
N3 C91 1.404(15) . ?
N3 C89 1.398(17) . ?
N3 C90 1.434(15) . ?
O1 C1 1.253(9) . ?
O2 C1 1.277(9) . ?
O3 C8 1.260(9) . ?
O4 C8 1.250(8) . ?
O5 C9 1.281(10) . ?
O6 C9 1.264(10) . ?
O7 C22 1.267(9) . ?
O8 C22 1.255(9) . ?
O9 C41 1.246(9) . ?
O10 C41 1.235(8) . ?
O11 C48 1.249(8) . ?
O12 C48 1.276(9) . ?
O13 C62 1.274(8) . ?
O14 C62 1.265(8) . ?
O15 C49 1.234(10) . ?
O16 C49 1.257(10) . ?
O17 C96 1.329(17) . ?
O26 C97 1.242(13) . ?
O27 C100 1.213(14) . ?
O28 C97 1.321(15) 2_666 ?
O29 C89 1.232(15) . ?
O30 C92 1.297(15) . ?
O31 C98 1.200(13) . ?
O31 C99 1.217(13) . ?
O32 C81 1.364(15) . ?
O33 C96 1.454(17) 2_666 ?
O34 C81 1.278(15) . ?
O35 C92 1.319(16) . ?
O36 C93 1.29(3) . ?
C1 C2 1.510(9) . ?
C2 C3 1.385(9) . ?
C2 C7 1.383(9) . ?
C3 C4 1.378(9) . ?
C3 H3 0.9300 . ?
C4 C5 1.398(9) . ?
C4 C8 1.497(9) . ?
C5 C6 1.383(10) . ?
C5 H5 0.9300 . ?
C6 C7 1.411(9) . ?
C7 H7 0.9300 . ?
C9 C10 1.489(10) . ?
C10 C11 1.375(12) . ?
C10 C15 1.403(11) . ?
C11 C12 1.399(11) . ?
C11 H11 0.9300 . ?
C12 C13 1.392(11) . ?
C12 H12 0.9300 . ?
C13 C14 1.380(11) . ?
C13 C16 1.474(10) . ?
C14 C15 1.382(10) . ?
C14 H14 0.9300 . ?
C15 H15 0.9300 . ?
C16 C21 1.386(11) . ?
C16 C17 1.394(11) . ?
C17 C18 1.390(11) . ?
C17 H17 0.9300 . ?
C18 C19 1.395(11) . ?
C18 H18 0.9300 . ?
C19 C20 1.401(10) . ?
C20 C21 1.405(10) . ?
C20 C31 1.454(10) . ?
C21 H21 0.9300 . ?
C22 C23 1.505(10) . ?
C23 C28 1.374(12) . ?
C23 C24 1.391(12) . ?
C24 C25 1.397(11) . ?
C24 H24 0.9300 . ?
C25 C26 1.408(13) . ?
C25 H25 0.9300 . ?
C26 C27 1.411(13) . ?
C26 C29 1.472(11) . ?
C27 C28 1.402(12) . ?
C27 H27 0.9300 . ?
C28 H28 0.9300 . ?
C29 C34 1.391(12) . ?
C29 C30 1.412(12) . ?
C30 C31 1.397(11) . ?
C30 H30 0.9300 . ?
C31 C32 1.410(10) . ?
C32 C33 1.380(11) . ?
C33 C34 1.382(12) . ?
C33 H33 0.9300 . ?
C34 H34 0.9300 . ?
C41 C42 1.515(9) . ?
C42 C43 1.381(9) . ?
C42 C47 1.386(9) . ?
C43 C44 1.415(9) . ?
C43 H43 0.9300 . ?
C44 C45 1.415(9) . ?
C45 C46 1.375(10) . ?
C45 H45 0.9300 . ?
C46 C47 1.407(9) . ?
C46 C48 1.520(8) . ?
C47 H47 0.9300 . ?
C49 C50 1.515(10) . ?
C50 C51 1.367(11) . ?
C50 C55 1.376(13) . ?
C51 C52 1.400(11) . ?
C51 H51 0.9300 . ?
C52 C53 1.388(12) . ?
C52 H52 0.9300 . ?
C53 C54 1.392(12) . ?
C53 C56 1.501(11) . ?
C54 C55 1.381(12) . ?
C54 H54 0.9300 . ?
C55 H55 0.9300 . ?
C56 C57 1.389(11) . ?
C56 C61 1.409(11) . ?
C57 C58 1.372(10) . ?
C57 H57 0.9300 . ?
C58 C59 1.413(10) . ?
C58 C73 1.444(10) . ?
C59 C60 1.406(11) . ?
C60 C61 1.358(11) . ?
C60 H60 0.9300 . ?
C61 H61 0.9300 . ?
C62 C63 1.484(9) . ?
C63 C64 1.366(11) . ?
C63 C68 1.382(10) . ?
C64 C65 1.402(11) . ?
C64 H64 0.9300 . ?
C65 C66 1.392(10) . ?
C65 H65 0.9300 . ?
C66 C67 1.370(10) . ?
C66 C69 1.475(10) . ?
C67 C68 1.376(10) . ?
C67 H67 0.9300 . ?
C68 H68 0.9300 . ?
C69 C74 1.378(10) . ?
C69 C70 1.419(10) . ?
C70 C71 1.370(10) . ?
C70 H70 0.9300 . ?
C71 C72 1.386(10) . ?
C71 H71 0.9300 . ?
C72 C73 1.403(9) . ?
C73 C74 1.405(10) . ?
C74 H74 0.9300 . ?
C81 C82 1.544(11) . ?
C82 C83 1.3900 . ?
C82 C87 1.3900 . ?
C83 F2 1.274(18) . ?
C83 C84 1.3900 . ?
C84 C85 1.3900 . ?
C84 H84 0.9300 . ?
C85 C86 1.3900 . ?
C85 H85 0.9300 . ?
C86 C87 1.3900 . ?
C86 H86 0.9300 . ?
C87 F1 1.243(15) . ?
C89 H89 0.9300 . ?
C90 H90A 0.9600 . ?
C90 H90B 0.9600 . ?
C90 H90C 0.9600 . ?
C91 H91A 0.9600 . ?
C91 H91B 0.9600 . ?
C91 H91C 0.9600 . ?
N4 C93 1.40(3) . ?
N4 C95 1.61(3) . ?
N4 C94 1.65(3) . ?
C95 H95A 0.9600 . ?
C95 H95B 0.9600 . ?
C95 H95C 0.9600 . ?
C94 H94A 0.9600 . ?
C94 H94B 0.9600 . ?
C94 H94C 0.9600 . ?
C93 H93 0.9300 . ?
